data_7040003
loop_
_publ_author_name
'Holmes, Jordan'
'Pask, Christopher M.'
'Willans, Charlotte E.'

_publ_section_title
;
 Chelating N-heterocyclic carbene-carboranes offer flexible ligand
 coordination to Ir(III), Rh(III) and Ru(II): effect of ligand
 cyclometallation in catalytic transfer hydrogenation.
;
_journal_issue 40
_journal_name_full 'Dalton transactions (Cambridge, England : 2003)'
_journal_page_first 15818
_journal_page_last 15827
_journal_paper_doi 10.1039/c6dt02079h
_journal_volume 45
_journal_year 2016
_chemical_formula_moiety 'C21 H39 B10 Ir N2'
_chemical_formula_sum 'C21 H39 B10 Ir N2'
_chemical_formula_weight 619.84
_space_group_crystal_system monoclinic
_space_group_IT_number 14
_space_group_name_Hall '-P 2yn'
_space_group_name_H-M_alt 'P 1 21/n 1'
_symmetry_space_group_name_Hall '-P 2yn'
_symmetry_space_group_name_H-M 'P 1 21/n 1'
_atom_sites_solution_hydrogens geom
_atom_sites_solution_primary direct
_audit_creation_date 2016-07-05
_audit_creation_method
;
Olex2 1.2
(compiled 2016.02.19 svn.r3266 for OlexSys, GUI svn.r5155)
;
_audit_update_record
;
2016-07-06 deposited with the CCDC.
2016-07-11 downloaded from the CCDC.
;
_cell_angle_alpha 90
_cell_angle_beta 110.343(4)
_cell_angle_gamma 90
_cell_formula_units_Z 4
_cell_length_a 11.1388(4)
_cell_length_b 18.2073(6)
_cell_length_c 13.5279(5)
_cell_measurement_reflns_used 9590
_cell_measurement_temperature 120.01(10)
_cell_measurement_theta_max 30.9680
_cell_measurement_theta_min 3.7110
_cell_volume 2572.44(17)
_computing_cell_refinement
;
CrysAlisPro, Agilent Technologies,
Version 1.171.37.35 (release 13-08-2014 CrysAlis171 .NET)
(compiled Aug 13 2014,18:06:01)
;
_computing_data_collection
;
CrysAlisPro, Agilent Technologies,
Version 1.171.37.35 (release 13-08-2014 CrysAlis171 .NET)
(compiled Aug 13 2014,18:06:01)
;
_computing_data_reduction
;
CrysAlisPro, Agilent Technologies,
Version 1.171.37.35 (release 13-08-2014 CrysAlis171 .NET)
(compiled Aug 13 2014,18:06:01)
;
_computing_molecular_graphics 'Olex2 (Dolomanov et al., 2009)'
_computing_publication_material 'Olex2 (Dolomanov et al., 2009)'
_computing_structure_refinement 'ShelXL (Sheldrick, 2015)'
_computing_structure_solution 'ShelXT (Sheldrick, 2015)'
_diffrn_ambient_environment N~2~
_diffrn_ambient_temperature 120.01(10)
_diffrn_detector 'CCD plate'
_diffrn_detector_area_resol_mean 5.3095
_diffrn_detector_type Atlas
_diffrn_measured_fraction_theta_full 0.998
_diffrn_measured_fraction_theta_max 0.897
_diffrn_measurement_details
;
  1 omega   -6.00   45.00   1.0000   95.0000
omega____ theta____ kappa____ phi______ frames
    -       12.9509   37.0000    0.0000 51

  2 omega  -12.00   81.00   1.0000   95.0000
omega____ theta____ kappa____ phi______ frames
    -       12.9509   57.0000   60.0000 93

  3 omega  -28.00   -1.00   1.0000   95.0000
omega____ theta____ kappa____ phi______ frames
    -       12.9509  -57.0000    0.0000 27

  4 omega  -34.00   52.00   1.0000   95.0000
omega____ theta____ kappa____ phi______ frames
    -      -13.7322    0.0000  150.0000 86

  5 omega  -42.00  -17.00   1.0000   95.0000
omega____ theta____ kappa____ phi______ frames
    -      -13.7322  -57.0000  -30.0000 25

  6 omega  -52.00  -27.00   1.0000   95.0000
omega____ theta____ kappa____ phi______ frames
    -       12.9509  -57.0000 -120.0000 25

  7 omega    2.00   27.00   1.0000   95.0000
omega____ theta____ kappa____ phi______ frames
    -       12.9509  -37.0000 -180.0000 25
;
_diffrn_measurement_device 'four-circle diffractometer'
_diffrn_measurement_device_type 'SuperNova, Dual, Cu at zero, Atlas'
_diffrn_measurement_method '\w scans'
_diffrn_orient_matrix_UB_11 -0.0155340000
_diffrn_orient_matrix_UB_12 0.0378400000
_diffrn_orient_matrix_UB_13 -0.0005226000
_diffrn_orient_matrix_UB_21 0.0351548000
_diffrn_orient_matrix_UB_22 0.0072288000
_diffrn_orient_matrix_UB_23 -0.0337137000
_diffrn_orient_matrix_UB_31 -0.0559585000
_diffrn_orient_matrix_UB_32 -0.0059942000
_diffrn_orient_matrix_UB_33 -0.0445709000
_diffrn_radiation_monochromator mirror
_diffrn_radiation_probe x-ray
_diffrn_radiation_type MoK\a
_diffrn_radiation_wavelength 0.71073
_diffrn_reflns_av_R_equivalents 0.0466
_diffrn_reflns_av_unetI/netI 0.0558
_diffrn_reflns_Laue_measured_fraction_full 0.998
_diffrn_reflns_Laue_measured_fraction_max 0.897
_diffrn_reflns_limit_h_max 16
_diffrn_reflns_limit_h_min -14
_diffrn_reflns_limit_k_max 26
_diffrn_reflns_limit_k_min -26
_diffrn_reflns_limit_l_max 19
_diffrn_reflns_limit_l_min -19
_diffrn_reflns_number 25348
_diffrn_reflns_point_group_measured_fraction_full 0.998
_diffrn_reflns_point_group_measured_fraction_max 0.897
_diffrn_reflns_theta_full 26.000
_diffrn_reflns_theta_max 31.187
_diffrn_reflns_theta_min 3.035
_diffrn_source 'SuperNova (Mo) X-ray Source'
_exptl_absorpt_coefficient_mu 5.205
_exptl_absorpt_correction_T_max 0.852
_exptl_absorpt_correction_T_min 0.737
_exptl_absorpt_correction_type gaussian
_exptl_absorpt_process_details
;
CrysAlisPro, Agilent Technologies,
Version 1.171.37.35 (release 13-08-2014 CrysAlis171 .NET)
(compiled Aug 13 2014,18:06:01)
Numerical absorption correction based on gaussian integration over
            a multifaceted crystal model
Empirical absorption correction using spherical harmonics,
 implemented in SCALE3 ABSPACK scaling algorithm.
;
_exptl_crystal_colour yellow
_exptl_crystal_colour_primary yellow
_exptl_crystal_density_diffrn 1.600
_exptl_crystal_description block
_exptl_crystal_F_000 1224
_exptl_crystal_size_max 0.08
_exptl_crystal_size_mid 0.07
_exptl_crystal_size_min 0.04
_refine_diff_density_max 1.033
_refine_diff_density_min -0.958
_refine_diff_density_rms 0.154
_refine_ls_extinction_method none
_refine_ls_goodness_of_fit_ref 1.024
_refine_ls_hydrogen_treatment constr
_refine_ls_matrix_type full
_refine_ls_number_parameters 314
_refine_ls_number_reflns 7490
_refine_ls_number_restraints 0
_refine_ls_restrained_S_all 1.024
_refine_ls_R_factor_all 0.0485
_refine_ls_R_factor_gt 0.0329
_refine_ls_shift/su_max 0.003
_refine_ls_shift/su_mean 0.000
_refine_ls_structure_factor_coef Fsqd
_refine_ls_weighting_details 'w=1/[\s^2^(Fo^2^)+(0.0183P)^2^] where P=(Fo^2^+2Fc^2^)/3'
_refine_ls_weighting_scheme calc
_refine_ls_wR_factor_gt 0.0539
_refine_ls_wR_factor_ref 0.0577
_reflns_Friedel_coverage 0.000
_reflns_number_gt 6050
_reflns_number_total 7490
_reflns_threshold_expression 'I > 2\s(I)'
_cod_data_source_file c6dt02079h2.cif
_cod_data_source_block 4a
_cod_depositor_comments 'Adding full bibliography for 7039998--7040005.cif.'
_cod_original_cell_volume 2572.45(18)
_cod_database_code 7040003
_chemical_oxdiff_formula 'C84 H156 B40 Ir4 N8'
_shelx_space_group_comment
;
The symmetry employed for this shelxl refinement is uniquely defined
by the following loop, which should always be used as a source of
symmetry information in preference to the above space-group names.
They are only intended as comments.
;
_reflns_odcompleteness_completeness 99.80
_reflns_odcompleteness_iscentric 1
_reflns_odcompleteness_theta 26.32
_olex2_refinement_description
;
1. Fixed Uiso
 At 1.2 times of:
  All B(H) groups, All C(H) groups, All C(H,H) groups
 At 1.5 times of:
  All C(H,H,H) groups
2.a Secondary CH2 refined with riding coordinates:
 C11(H11A,H11B), C4(H4A,H4B), C3(H3A,H3B)
2.b Aromatic/amide H refined with riding coordinates:
 C5(H5), C6(H6)
2.c Idealised Me refined as rotating group:
 C19(H19A,H19B,H19C), C18(H18A,H18B,H18C), C20(H20A,H20B,H20C), C21(H21A,H21B,
 H21C), C9(H9A,H9B,H9C), C17(H17A,H17B,H17C), C10(H10A,H10B,H10C)
2.d Boron cage BH refined with riding coordinates:
 B10(H10), C1(H1), B12(H12), B8(H8), B7(H7), B11(H11), B5(H5A), B3(H3), B4(H4),
  B9(H9)
;
_shelx_shelxl_version_number 2014/7
_olex2_submission_special_instructions 'No special instructions were received'

loop_
_space_group_symop_operation_xyz
'x, y, z'
'-x+1/2, y+1/2, -z+1/2'
'-x, -y, -z'
'x-1/2, -y-1/2, z-1/2'

loop_
_atom_site_label
_atom_site_type_symbol
_atom_site_fract_x
_atom_site_fract_y
_atom_site_fract_z
_atom_site_U_iso_or_equiv
_atom_site_adp_type
_atom_site_occupancy
_atom_site_site_symmetry_order
_atom_site_calc_flag
_atom_site_refinement_flags_posn
Ir1 Ir 0.33374(2) 0.35497(2) 0.75079(2) 0.01081(4) Uani 1 1 d .
N2 N 0.5612(2) 0.45542(15) 0.7748(2) 0.0168(6) Uani 1 1 d .
C13 C 0.1592(3) 0.35246(18) 0.8031(2) 0.0151(7) Uani 1 1 d .
C14 C 0.2133(3) 0.28103(18) 0.8126(2) 0.0149(7) Uani 1 1 d .
C15 C 0.3410(3) 0.28506(18) 0.8915(2) 0.0145(7) Uani 1 1 d .
C19 C 0.1415(3) 0.21215(19) 0.7668(3) 0.0226(8) Uani 1 1 d .
H19A H 0.0728 0.2237 0.7027 0.034 Uiso 1 1 calc GR
H19B H 0.1072 0.1909 0.8163 0.034 Uiso 1 1 calc GR
H19C H 0.1985 0.1778 0.7523 0.034 Uiso 1 1 calc GR
N1 N 0.3884(2) 0.48460(15) 0.6486(2) 0.0160(6) Uani 1 1 d .
C18 C 0.0233(3) 0.3712(2) 0.7385(3) 0.0228(8) Uani 1 1 d .
H18A H 0.0189 0.4213 0.7153 0.034 Uiso 1 1 calc GR
H18B H -0.0298 0.3651 0.7806 0.034 Uiso 1 1 calc GR
H18C H -0.0061 0.3393 0.6784 0.034 Uiso 1 1 calc GR
C11 C 0.2263(3) 0.39261(18) 0.5964(2) 0.0141(7) Uani 1 1 d .
H11A H 0.2476 0.3630 0.5452 0.017 Uiso 1 1 calc R
H11B H 0.1358 0.3863 0.5839 0.017 Uiso 1 1 calc R
C7 C 0.4373(3) 0.43538(18) 0.7275(2) 0.0134(6) Uani 1 1 d .
C12 C 0.2489(3) 0.40168(18) 0.8716(2) 0.0150(7) Uani 1 1 d .
C20 C 0.4247(3) 0.22151(18) 0.9418(2) 0.0196(7) Uani 1 1 d .
H20A H 0.4256 0.1869 0.8885 0.029 Uiso 1 1 calc GR
H20B H 0.3922 0.1981 0.9909 0.029 Uiso 1 1 calc GR
H20C H 0.5102 0.2387 0.9784 0.029 Uiso 1 1 calc GR
C8 C 0.2530(3) 0.47413(19) 0.5804(2) 0.0178(7) Uani 1 1 d .
C21 C 0.4741(3) 0.38853(19) 1.0162(2) 0.0213(8) Uani 1 1 d .
H21A H 0.5450 0.3552 1.0308 0.032 Uiso 1 1 calc GR
H21B H 0.4500 0.3931 1.0775 0.032 Uiso 1 1 calc GR
H21C H 0.4986 0.4358 0.9981 0.032 Uiso 1 1 calc GR
C4 C 0.6539(3) 0.40477(19) 0.8432(2) 0.0189(7) Uani 1 1 d .
H4A H 0.6136 0.3768 0.8841 0.023 Uiso 1 1 calc R
H4B H 0.7240 0.4325 0.8920 0.023 Uiso 1 1 calc R
C3 C 0.7065(3) 0.35241(19) 0.7815(3) 0.0179(7) Uani 1 1 d .
H3A H 0.7780 0.3266 0.8318 0.021 Uiso 1 1 calc R
H3B H 0.7411 0.3818 0.7379 0.021 Uiso 1 1 calc R
C16 C 0.3624(3) 0.35957(18) 0.9255(2) 0.0156(7) Uani 1 1 d .
B6 B 0.4374(3) 0.2885(2) 0.6868(3) 0.0150(8) Uani 1 1 d .
C5 C 0.5886(3) 0.5165(2) 0.7252(3) 0.0230(8) Uani 1 1 d .
H5 H 0.6674 0.5401 0.7430 0.028 Uiso 1 1 calc R
B10 B 0.3936(4) 0.2426(2) 0.5618(3) 0.0159(8) Uani 1 1 d .
H10 H 0.2948 0.2511 0.5077 0.019 Uiso 1 1 calc R
C9 C 0.2389(4) 0.4915(2) 0.4663(3) 0.0273(9) Uani 1 1 d .
H9A H 0.2603 0.5420 0.4609 0.041 Uiso 1 1 calc GR
H9B H 0.1521 0.4827 0.4213 0.041 Uiso 1 1 calc GR
H9C H 0.2954 0.4605 0.4450 0.041 Uiso 1 1 calc GR
C1 C 0.5716(3) 0.22536(19) 0.7595(3) 0.0196(7) Uani 1 1 d .
H1 H 0.5925 0.2250 0.8452 0.024 Uiso 1 1 calc R
C2 C 0.6180(3) 0.29455(19) 0.7100(2) 0.0152(7) Uani 1 1 d .
B12 B 0.5199(4) 0.2333(2) 0.5104(3) 0.0182(8) Uani 1 1 d .
H12 H 0.5021 0.2371 0.4253 0.022 Uiso 1 1 calc R
C17 C 0.2258(3) 0.47881(19) 0.8976(3) 0.0234(8) Uani 1 1 d .
H17A H 0.2942 0.5096 0.8942 0.035 Uiso 1 1 calc GR
H17B H 0.2223 0.4806 0.9675 0.035 Uiso 1 1 calc GR
H17C H 0.1461 0.4959 0.8480 0.035 Uiso 1 1 calc GR
B8 B 0.6612(4) 0.2681(2) 0.6048(3) 0.0213(9) Uani 1 1 d .
H8 H 0.7354 0.2954 0.5816 0.026 Uiso 1 1 calc R
C6 C 0.4802(3) 0.53539(19) 0.6467(3) 0.0220(8) Uani 1 1 d .
H6 H 0.4691 0.5747 0.6004 0.026 Uiso 1 1 calc R
B7 B 0.6374(4) 0.1718(2) 0.5933(3) 0.0209(9) Uani 1 1 d .
H7 H 0.6950 0.1357 0.5622 0.025 Uiso 1 1 calc R
B11 B 0.5118(3) 0.3114(2) 0.5886(3) 0.0172(8) Uani 1 1 d .
H11 H 0.4929 0.3673 0.5559 0.021 Uiso 1 1 calc R
B5 B 0.4326(4) 0.1885(2) 0.6777(3) 0.0163(8) Uani 1 1 d .
H5A H 0.3612 0.1613 0.7046 0.020 Uiso 1 1 calc R
B3 B 0.7004(4) 0.2120(2) 0.7181(3) 0.0205(9) Uani 1 1 d .
H3 H 0.7998 0.2020 0.7697 0.025 Uiso 1 1 calc R
B4 B 0.5829(4) 0.1443(2) 0.6973(3) 0.0211(8) Uani 1 1 d .
H4 H 0.6056 0.0903 0.7356 0.025 Uiso 1 1 calc R
C10 C 0.1718(3) 0.52600(19) 0.6188(3) 0.0224(8) Uani 1 1 d .
H10A H 0.1826 0.5147 0.6908 0.034 Uiso 1 1 calc GR
H10B H 0.0833 0.5204 0.5758 0.034 Uiso 1 1 calc GR
H10C H 0.1981 0.5757 0.6143 0.034 Uiso 1 1 calc GR
B9 B 0.4705(4) 0.1560(2) 0.5676(3) 0.0188(8) Uani 1 1 d .
H9 H 0.4204 0.1090 0.5200 0.023 Uiso 1 1 calc R

loop_
_atom_site_aniso_label
_atom_site_aniso_U_11
_atom_site_aniso_U_22
_atom_site_aniso_U_33
_atom_site_aniso_U_23
_atom_site_aniso_U_13
_atom_site_aniso_U_12
Ir1 0.00964(6) 0.01230(6) 0.01090(6) -0.00010(5) 0.00407(4) -0.00068(5)
N2 0.0126(13) 0.0169(15) 0.0221(14) -0.0032(12) 0.0074(12) -0.0036(12)
C13 0.0163(15) 0.0177(17) 0.0133(15) -0.0003(14) 0.0076(13) -0.0029(14)
C14 0.0169(15) 0.0153(16) 0.0159(15) 0.0009(13) 0.0100(13) -0.0028(14)
C15 0.0165(15) 0.0160(17) 0.0119(15) -0.0010(13) 0.0058(13) -0.0013(14)
C19 0.0227(18) 0.0224(19) 0.0259(18) -0.0056(16) 0.0125(15) -0.0074(16)
N1 0.0161(13) 0.0155(14) 0.0187(14) 0.0027(12) 0.0090(11) -0.0017(12)
C18 0.0135(16) 0.028(2) 0.0292(19) 0.0019(16) 0.0109(15) -0.0015(15)
C11 0.0124(15) 0.0176(17) 0.0099(14) 0.0007(13) 0.0011(12) 0.0019(13)
C7 0.0132(14) 0.0148(16) 0.0137(15) -0.0020(14) 0.0064(12) -0.0027(14)
C12 0.0170(15) 0.0155(16) 0.0142(15) 0.0021(14) 0.0076(13) -0.0007(14)
C20 0.0268(18) 0.0155(17) 0.0191(16) 0.0031(14) 0.0113(14) 0.0012(15)
C8 0.0164(16) 0.0206(18) 0.0152(16) 0.0040(14) 0.0040(13) 0.0018(14)
C21 0.0211(17) 0.0215(19) 0.0197(17) 0.0006(15) 0.0052(14) -0.0009(15)
C4 0.0120(15) 0.0252(19) 0.0175(16) -0.0047(15) 0.0026(13) -0.0018(14)
C3 0.0120(14) 0.0200(18) 0.0204(17) -0.0053(15) 0.0040(13) -0.0011(14)
C16 0.0170(15) 0.0178(17) 0.0157(15) -0.0002(14) 0.0105(13) -0.0017(14)
B6 0.0135(17) 0.0169(19) 0.0144(17) 0.0001(15) 0.0046(14) 0.0015(15)
C5 0.0189(17) 0.0213(19) 0.033(2) -0.0020(16) 0.0149(16) -0.0083(15)
B10 0.0165(17) 0.019(2) 0.0143(17) -0.0033(16) 0.0076(15) 0.0004(16)
C9 0.032(2) 0.031(2) 0.0190(17) 0.0073(17) 0.0083(16) 0.0044(18)
C1 0.0157(16) 0.0237(19) 0.0194(16) -0.0019(15) 0.0060(14) 0.0071(15)
C2 0.0089(14) 0.0218(18) 0.0151(15) -0.0020(14) 0.0045(12) 0.0008(13)
B12 0.0172(18) 0.025(2) 0.0113(17) -0.0008(16) 0.0033(15) 0.0020(17)
C17 0.0296(19) 0.0184(18) 0.0222(18) -0.0049(15) 0.0090(16) 0.0031(16)
B8 0.0179(18) 0.026(2) 0.024(2) -0.0063(18) 0.0125(16) 0.0024(18)
C6 0.0289(19) 0.0153(17) 0.0275(18) 0.0039(15) 0.0171(16) -0.0055(16)
B7 0.0166(18) 0.028(2) 0.0201(19) -0.0037(18) 0.0090(16) 0.0055(17)
B11 0.0157(17) 0.023(2) 0.0138(17) -0.0036(16) 0.0061(15) -0.0032(16)
B5 0.0157(17) 0.0148(19) 0.0180(18) -0.0021(16) 0.0052(15) 0.0034(16)
B3 0.0174(18) 0.025(2) 0.0183(19) -0.0041(17) 0.0052(16) 0.0057(17)
B4 0.0231(19) 0.020(2) 0.0204(19) -0.0048(18) 0.0074(16) 0.0085(18)
C10 0.0189(17) 0.0191(18) 0.0288(19) 0.0004(16) 0.0078(15) 0.0015(15)
B9 0.0178(18) 0.020(2) 0.0194(19) -0.0073(16) 0.0073(16) -0.0008(16)

loop_
_atom_type_symbol
_atom_type_description
_atom_type_scat_dispersion_real
_atom_type_scat_dispersion_imag
_atom_type_scat_source
C C 0.0033 0.0016 'International Tables Vol C Tables 4.2.6.8 and 6.1.1.4'
H H 0.0000 0.0000 'International Tables Vol C Tables 4.2.6.8 and 6.1.1.4'
B B 0.0013 0.0007 'International Tables Vol C Tables 4.2.6.8 and 6.1.1.4'
Ir Ir -1.4442 7.9887 'International Tables Vol C Tables 4.2.6.8 and 6.1.1.4'
N N 0.0061 0.0033 'International Tables Vol C Tables 4.2.6.8 and 6.1.1.4'

loop_
_exptl_crystal_face_index_h
_exptl_crystal_face_index_k
_exptl_crystal_face_index_l
_exptl_crystal_face_perp_dist
_exptl_oxdiff_crystal_face_indexfrac_h
_exptl_oxdiff_crystal_face_indexfrac_k
_exptl_oxdiff_crystal_face_indexfrac_l
_exptl_oxdiff_crystal_face_x
_exptl_oxdiff_crystal_face_y
_exptl_oxdiff_crystal_face_z
-14 6 12 0.0203 -13.9694 5.9754 11.9698 0.4369 -0.8514 0.2124
-1 4 -17 0.0169 -1.0030 4.0086 -16.9716 0.1761 0.5659 0.7885
15 -7 -9 0.0257 14.9685 -6.9762 -8.9743 -0.4918 0.7783 -0.3958
12 -10 5 0.0403 11.9774 -9.9845 5.0005 -0.5665 0.1803 -0.8333
-14 -4 -3 0.0197 -13.9803 -3.9921 -2.9990 0.0677 -0.4192 0.9399
-4 23 -5 0.0295 -3.9839 22.9620 -5.0025 0.9334 0.1946 0.3083
13 13 1 0.0389 12.9857 12.9773 0.9983 0.2888 0.5167 -0.8489
-7 -23 3 0.0308 -6.9989 -22.9618 3.0014 -0.7617 -0.5132 0.3955
6 -12 -17 0.0059 5.9775 -11.9609 -16.9617 -0.5366 0.6955 0.4932
15 0 -13 0.0171 14.9704 0.0147 -12.9701 -0.2252 0.9637 -0.2597
4 15 12 0.0466 4.0057 14.9618 11.9738 0.4977 -0.1547 -0.8475
1 19 -13 0.0198 1.0028 18.9777 -12.9843 0.7093 0.6102 0.4089
-4 -19 12 0.0509 -3.9983 -18.9772 11.9848 -0.6623 -0.6818 -0.1967

loop_
_geom_angle_atom_site_label_1
_geom_angle_atom_site_label_2
_geom_angle_atom_site_label_3
_geom_angle
C13 Ir1 C12 35.92(11)
C14 Ir1 C13 36.41(11)
C14 Ir1 C15 37.45(11)
C14 Ir1 C12 61.08(11)
C14 Ir1 C16 61.54(11)
C15 Ir1 C13 61.01(11)
C15 Ir1 C12 61.17(11)
C15 Ir1 C16 36.60(11)
C11 Ir1 C13 93.55(12)
C11 Ir1 C14 110.63(12)
C11 Ir1 C15 148.05(12)
C11 Ir1 C12 110.28(12)
C11 Ir1 C16 146.77(12)
C7 Ir1 C13 132.57(12)
C7 Ir1 C14 165.04(12)
C7 Ir1 C15 134.79(11)
C7 Ir1 C11 76.27(12)
C7 Ir1 C12 104.29(12)
C7 Ir1 C16 105.20(12)
C7 Ir1 B6 85.65(14)
C16 Ir1 C13 60.44(11)
C16 Ir1 C12 36.58(11)
B6 Ir1 C13 141.15(13)
B6 Ir1 C14 107.31(13)
B6 Ir1 C15 99.28(13)
B6 Ir1 C11 89.01(13)
B6 Ir1 C12 159.79(13)
B6 Ir1 C16 124.18(13)
C7 N2 C4 120.8(3)
C7 N2 C5 110.4(3)
C5 N2 C4 126.1(3)
C14 C13 Ir1 70.54(18)
C14 C13 C18 124.9(3)
C18 C13 Ir1 127.5(2)
C12 C13 Ir1 73.07(18)
C12 C13 C14 109.8(3)
C12 C13 C18 125.1(3)
C13 C14 Ir1 73.05(18)
C13 C14 C15 107.2(3)
C13 C14 C19 125.4(3)
C15 C14 Ir1 71.69(18)
C15 C14 C19 126.2(3)
C19 C14 Ir1 130.2(2)
C14 C15 Ir1 70.85(17)
C14 C15 C20 126.3(3)
C20 C15 Ir1 130.7(2)
C16 C15 Ir1 71.96(18)
C16 C15 C14 107.3(3)
C16 C15 C20 125.6(3)
C14 C19 H19A 109.5
C14 C19 H19B 109.5
C14 C19 H19C 109.5
H19A C19 H19B 109.5
H19A C19 H19C 109.5
H19B C19 H19C 109.5
C7 N1 C8 116.7(3)
C7 N1 C6 111.1(3)
C6 N1 C8 132.3(3)
C13 C18 H18A 109.5
C13 C18 H18B 109.5
C13 C18 H18C 109.5
H18A C18 H18B 109.5
H18A C18 H18C 109.5
H18B C18 H18C 109.5
Ir1 C11 H11A 109.2
Ir1 C11 H11B 109.2
H11A C11 H11B 107.9
C8 C11 Ir1 112.15(19)
C8 C11 H11A 109.2
C8 C11 H11B 109.2
N2 C7 Ir1 133.4(2)
N2 C7 N1 105.0(3)
N1 C7 Ir1 121.6(2)
C13 C12 Ir1 71.01(18)
C13 C12 C16 106.8(3)
C13 C12 C17 127.5(3)
C16 C12 Ir1 70.15(18)
C16 C12 C17 125.1(3)
C17 C12 Ir1 131.2(2)
C15 C20 H20A 109.5
C15 C20 H20B 109.5
C15 C20 H20C 109.5
H20A C20 H20B 109.5
H20A C20 H20C 109.5
H20B C20 H20C 109.5
N1 C8 C11 103.9(2)
N1 C8 C9 109.1(3)
N1 C8 C10 107.8(3)
C9 C8 C11 112.5(3)
C10 C8 C11 112.6(3)
C10 C8 C9 110.7(3)
H21A C21 H21B 109.5
H21A C21 H21C 109.5
H21B C21 H21C 109.5
C16 C21 H21A 109.5
C16 C21 H21B 109.5
C16 C21 H21C 109.5
N2 C4 H4A 109.2
N2 C4 H4B 109.2
N2 C4 C3 112.0(3)
H4A C4 H4B 107.9
C3 C4 H4A 109.2
C3 C4 H4B 109.2
C4 C3 H3A 107.4
C4 C3 H3B 107.4
C4 C3 C2 119.6(3)
H3A C3 H3B 107.0
C2 C3 H3A 107.4
C2 C3 H3B 107.4
C15 C16 Ir1 71.44(17)
C15 C16 C12 108.9(3)
C15 C16 C21 126.5(3)
C12 C16 Ir1 73.27(17)
C12 C16 C21 123.8(3)
C21 C16 Ir1 129.6(2)
B10 B6 Ir1 131.4(2)
B10 B6 C1 96.6(2)
B10 B6 C2 96.1(2)
B10 B6 B11 57.9(2)
B10 B6 B5 58.7(2)
C1 B6 Ir1 127.1(2)
C1 B6 C2 49.59(17)
C2 B6 Ir1 127.1(2)
B11 B6 Ir1 129.0(2)
B11 B6 C1 92.3(2)
B11 B6 C2 53.04(18)
B5 B6 Ir1 127.4(2)
B5 B6 C1 54.65(18)
B5 B6 C2 94.1(2)
B5 B6 B11 100.8(3)
N2 C5 H5 126.3
C6 C5 N2 107.3(3)
C6 C5 H5 126.3
B6 B10 H10 116.2
B12 B10 B6 114.8(3)
B12 B10 H10 119.8
B12 B10 B9 60.0(2)
B11 B10 B6 62.4(2)
B11 B10 H10 122.7
B11 B10 B12 60.8(2)
B11 B10 B5 106.1(3)
B11 B10 B9 107.8(3)
B5 B10 B6 61.5(2)
B5 B10 H10 123.2
B5 B10 B12 108.0(3)
B5 B10 B9 60.3(2)
B9 B10 B6 113.6(3)
B9 B10 H10 120.6
C8 C9 H9A 109.5
C8 C9 H9B 109.5
C8 C9 H9C 109.5
H9A C9 H9B 109.5
H9A C9 H9C 109.5
H9B C9 H9C 109.5
B6 C1 H1 113.3
C2 C1 B6 67.1(2)
C2 C1 H1 117.8
C2 C1 B5 113.2(3)
C2 C1 B3 63.1(2)
C2 C1 B4 112.5(3)
B5 C1 B6 61.3(2)
B5 C1 H1 119.7
B5 C1 B3 113.9(3)
B5 C1 B4 63.2(2)
B3 C1 B6 121.2(3)
B3 C1 H1 116.4
B4 C1 B6 116.7(2)
B4 C1 H1 119.0
B4 C1 B3 60.8(2)
C3 C2 B6 123.2(3)
C3 C2 C1 120.6(3)
C3 C2 B8 114.2(3)
C3 C2 B11 124.7(3)
C3 C2 B3 110.1(2)
C1 C2 B6 63.33(19)
C1 C2 B8 110.5(3)
C1 C2 B11 109.4(2)
C1 C2 B3 62.2(2)
B8 C2 B6 115.1(2)
B8 C2 B3 61.2(2)
B11 C2 B6 60.85(19)
B11 C2 B8 63.1(2)
B11 C2 B3 113.2(3)
B3 C2 B6 117.2(3)
B10 B12 H12 121.6
B10 B12 B7 108.6(3)
B10 B12 B11 59.1(2)
B10 B12 B9 60.0(2)
B8 B12 B10 108.1(3)
B8 B12 H12 121.7
B8 B12 B7 59.8(2)
B8 B12 B11 60.2(2)
B8 B12 B9 107.5(3)
B7 B12 H12 121.4
B7 B12 B11 107.6(3)
B11 B12 H12 122.6
B9 B12 H12 122.3
B9 B12 B7 60.2(2)
B9 B12 B11 106.4(3)
C12 C17 H17A 109.5
C12 C17 H17B 109.5
C12 C17 H17C 109.5
H17A C17 H17B 109.5
H17A C17 H17C 109.5
H17B C17 H17C 109.5
C2 B8 B12 105.3(3)
C2 B8 H8 124.3
C2 B8 B7 105.9(3)
C2 B8 B11 57.44(19)
C2 B8 B3 60.0(2)
B12 B8 H8 121.7
B12 B8 B7 60.8(2)
B12 B8 B11 60.7(2)
B12 B8 B3 108.1(3)
B7 B8 H8 121.8
B7 B8 B11 108.8(3)
B11 B8 H8 121.8
B3 B8 H8 121.7
B3 B8 B7 59.3(2)
B3 B8 B11 107.5(3)
N1 C6 H6 126.9
C5 C6 N1 106.3(3)
C5 C6 H6 126.9
B12 B7 H7 122.1
B12 B7 B9 59.7(2)
B8 B7 B12 59.4(2)
B8 B7 H7 122.4
B8 B7 B4 106.8(3)
B8 B7 B9 106.8(3)
B3 B7 B12 107.7(3)
B3 B7 B8 60.2(2)
B3 B7 H7 121.9
B3 B7 B4 59.3(2)
B3 B7 B9 107.2(3)
B4 B7 B12 107.1(3)
B4 B7 H7 122.5
B4 B7 B9 59.6(2)
B9 B7 H7 122.3
B6 B11 H11 115.3
B10 B11 B6 59.7(2)
B10 B11 B12 60.1(2)
B10 B11 B8 108.0(3)
B10 B11 H11 123.4
C2 B11 B6 66.1(2)
C2 B11 B10 107.0(3)
C2 B11 B12 105.6(3)
C2 B11 B8 59.4(2)
C2 B11 H11 122.1
B12 B11 B6 111.9(3)
B12 B11 H11 122.6
B8 B11 B6 116.4(3)
B8 B11 B12 59.1(2)
B8 B11 H11 119.9
B6 B5 H5A 115.8
B10 B5 B6 59.9(2)
B10 B5 H5A 124.0
B10 B5 B4 108.0(3)
B10 B5 B9 60.1(2)
C1 B5 B6 64.1(2)
C1 B5 B10 104.2(3)
C1 B5 H5A 124.3
C1 B5 B4 59.2(2)
C1 B5 B9 104.3(3)
B4 B5 B6 115.8(3)
B4 B5 H5A 119.6
B9 B5 B6 112.2(3)
B9 B5 H5A 122.2
B9 B5 B4 59.6(2)
C1 B3 C2 54.68(19)
C1 B3 B8 102.6(3)
C1 B3 B7 105.7(3)
C1 B3 H3 125.7
C1 B3 B4 59.5(2)
C2 B3 B8 58.8(2)
C2 B3 B7 105.9(3)
C2 B3 H3 125.1
C2 B3 B4 104.4(3)
B8 B3 H3 122.5
B7 B3 B8 60.5(2)
B7 B3 H3 121.4
B7 B3 B4 61.4(2)
B4 B3 B8 108.8(3)
B4 B3 H3 121.2
C1 B4 B7 104.3(3)
C1 B4 B5 57.7(2)
C1 B4 B3 59.7(2)
C1 B4 H4 125.4
C1 B4 B9 103.5(3)
B7 B4 B5 108.3(3)
B7 B4 H4 122.4
B5 B4 H4 121.5
B3 B4 B7 59.3(2)
B3 B4 B5 108.4(3)
B3 B4 H4 121.2
B3 B4 B9 107.8(3)
B9 B4 B7 60.3(2)
B9 B4 B5 60.0(2)
B9 B4 H4 122.7
C8 C10 H10A 109.5
C8 C10 H10B 109.5
C8 C10 H10C 109.5
H10A C10 H10B 109.5
H10A C10 H10C 109.5
H10B C10 H10C 109.5
B10 B9 B7 108.5(3)
B10 B9 B5 59.6(2)
B10 B9 H9 121.6
B12 B9 B10 60.0(2)
B12 B9 B7 60.1(2)
B12 B9 B5 107.4(3)
B12 B9 H9 122.0
B7 B9 H9 121.3
B5 B9 B7 108.4(3)
B5 B9 H9 121.8
B4 B9 B10 108.2(3)
B4 B9 B12 107.8(3)
B4 B9 B7 60.1(2)
B4 B9 B5 60.4(2)
B4 B9 H9 121.6

loop_
_geom_bond_atom_site_label_1
_geom_bond_atom_site_label_2
_geom_bond_distance
Ir1 C13 2.289(3)
Ir1 C14 2.256(3)
Ir1 C15 2.268(3)
Ir1 C11 2.128(3)
Ir1 C7 1.956(3)
Ir1 C12 2.316(3)
Ir1 C16 2.274(3)
Ir1 B6 2.059(4)
N2 C7 1.354(4)
N2 C4 1.453(4)
N2 C5 1.386(4)
C13 C14 1.420(5)
C13 C18 1.501(4)
C13 C12 1.420(4)
C14 C15 1.452(4)
C14 C19 1.501(4)
C15 C20 1.494(4)
C15 C16 1.426(4)
C19 H19A 0.9600
C19 H19B 0.9600
C19 H19C 0.9600
N1 C7 1.355(4)
N1 C8 1.482(4)
N1 C6 1.386(4)
C18 H18A 0.9600
C18 H18B 0.9600
C18 H18C 0.9600
C11 H11A 0.9700
C11 H11B 0.9700
C11 C8 1.543(5)
C12 C16 1.441(4)
C12 C17 1.491(5)
C20 H20A 0.9600
C20 H20B 0.9600
C20 H20C 0.9600
C8 C9 1.530(4)
C8 C10 1.518(5)
C21 H21A 0.9600
C21 H21B 0.9600
C21 H21C 0.9600
C21 C16 1.507(4)
C4 H4A 0.9700
C4 H4B 0.9700
C4 C3 1.513(4)
C3 H3A 0.9700
C3 H3B 0.9700
C3 C2 1.534(4)
B6 B10 1.796(5)
B6 C1 1.872(5)
B6 C2 1.929(5)
B6 B11 1.842(5)
B6 B5 1.824(5)
C5 H5 0.9300
C5 C6 1.347(5)
B10 H10 1.1000
B10 B12 1.781(5)
B10 B11 1.762(5)
B10 B5 1.773(5)
B10 B9 1.782(5)
C9 H9A 0.9600
C9 H9B 0.9600
C9 H9C 0.9600
C1 H1 1.1000
C1 C2 1.595(5)
C1 B5 1.697(5)
C1 B3 1.729(5)
C1 B4 1.725(5)
C2 B8 1.722(5)
C2 B11 1.686(5)
C2 B3 1.744(5)
B12 H12 1.1000
B12 B8 1.764(5)
B12 B7 1.790(5)
B12 B11 1.794(5)
B12 B9 1.782(6)
C17 H17A 0.9600
C17 H17B 0.9600
C17 H17C 0.9600
B8 H8 1.1000
B8 B7 1.771(6)
B8 B11 1.784(5)
B8 B3 1.765(6)
C6 H6 0.9300
B7 H7 1.1000
B7 B3 1.748(5)
B7 B4 1.786(6)
B7 B9 1.791(6)
B11 H11 1.1000
B5 H5A 1.1000
B5 B4 1.793(5)
B5 B9 1.785(5)
B3 H3 1.1000
B3 B4 1.749(6)
B4 H4 1.1000
B4 B9 1.778(5)
C10 H10A 0.9600
C10 H10B 0.9600
C10 H10C 0.9600
B9 H9 1.1000

loop_
_geom_torsion_atom_site_label_1
_geom_torsion_atom_site_label_2
_geom_torsion_atom_site_label_3
_geom_torsion_atom_site_label_4
_geom_torsion
Ir1 C13 C14 C15 64.0(2)
Ir1 C13 C14 C19 -127.7(3)
Ir1 C13 C12 C16 -61.4(2)
Ir1 C13 C12 C17 127.8(3)
Ir1 C14 C15 C20 -126.9(3)
Ir1 C14 C15 C16 63.2(2)
Ir1 C15 C16 C12 64.2(2)
Ir1 C15 C16 C21 -126.0(3)
Ir1 C11 C8 N1 31.9(3)
Ir1 C11 C8 C9 149.7(2)
Ir1 C11 C8 C10 -84.5(3)
Ir1 C12 C16 C15 -63.0(2)
Ir1 C12 C16 C21 126.8(3)
Ir1 B6 B10 B12 147.9(3)
Ir1 B6 B10 B11 115.9(3)
Ir1 B6 B10 B5 -114.3(3)
Ir1 B6 B10 B9 -145.6(3)
Ir1 B6 C1 C2 -110.5(3)
Ir1 B6 C1 B5 113.4(3)
Ir1 B6 C1 B3 -144.5(3)
Ir1 B6 C1 B4 144.9(3)
Ir1 B6 B11 B10 -119.8(3)
Ir1 B6 B11 C2 111.3(3)
Ir1 B6 B11 B12 -150.8(2)
Ir1 B6 B11 B8 144.0(3)
Ir1 B6 B5 B10 120.6(3)
Ir1 B6 B5 C1 -112.8(3)
Ir1 B6 B5 B4 -142.7(3)
Ir1 B6 B5 B9 151.5(2)
N2 C4 C3 C2 -67.4(4)
N2 C5 C6 N1 -0.9(4)
C13 C14 C15 Ir1 -64.9(2)
C13 C14 C15 C20 168.2(3)
C13 C14 C15 C16 -1.7(3)
C13 C12 C16 Ir1 61.9(2)
C13 C12 C16 C15 -1.1(3)
C13 C12 C16 C21 -171.2(3)
C14 C13 C12 Ir1 61.3(2)
C14 C13 C12 C16 0.0(4)
C14 C13 C12 C17 -170.8(3)
C14 C15 C16 Ir1 -62.5(2)
C14 C15 C16 C12 1.7(3)
C14 C15 C16 C21 171.6(3)
C19 C14 C15 Ir1 127.0(3)
C19 C14 C15 C20 0.0(5)
C19 C14 C15 C16 -169.9(3)
C18 C13 C14 Ir1 122.7(3)
C18 C13 C14 C15 -173.3(3)
C18 C13 C14 C19 -5.0(5)
C18 C13 C12 Ir1 -124.3(3)
C18 C13 C12 C16 174.3(3)
C18 C13 C12 C17 3.5(5)
C7 N2 C4 C3 83.1(4)
C7 N2 C5 C6 0.7(4)
C7 N1 C8 C11 -21.0(4)
C7 N1 C8 C9 -141.1(3)
C7 N1 C8 C10 98.7(3)
C7 N1 C6 C5 0.9(4)
C12 C13 C14 Ir1 -62.9(2)
C12 C13 C14 C15 1.1(4)
C12 C13 C14 C19 169.4(3)
C20 C15 C16 Ir1 127.6(3)
C20 C15 C16 C12 -168.3(3)
C20 C15 C16 C21 1.6(5)
C8 N1 C7 Ir1 -0.4(4)
C8 N1 C7 N2 178.0(3)
C8 N1 C6 C5 -177.3(3)
C4 N2 C7 Ir1 15.6(5)
C4 N2 C7 N1 -162.6(3)
C4 N2 C5 C6 162.0(3)
C4 C3 C2 B6 4.1(5)
C4 C3 C2 C1 -72.2(4)
C4 C3 C2 B8 152.4(3)
C4 C3 C2 B11 79.3(4)
C4 C3 C2 B3 -141.0(3)
C3 C2 B8 B12 -157.2(3)
C3 C2 B8 B7 139.4(3)
C3 C2 B8 B11 -118.1(3)
C3 C2 B8 B3 100.5(3)
C3 C2 B11 B6 -112.1(3)
C3 C2 B11 B10 -156.7(3)
C3 C2 B11 B12 140.4(3)
C3 C2 B11 B8 102.1(3)
C3 C2 B3 C1 114.8(3)
C3 C2 B3 B8 -107.3(3)
C3 C2 B3 B7 -146.9(3)
C3 C2 B3 B4 149.2(3)
B6 B10 B12 B8 3.9(4)
B6 B10 B12 B7 67.2(4)
B6 B10 B12 B11 -32.5(3)
B6 B10 B12 B9 104.1(3)
B6 B10 B11 C2 48.0(2)
B6 B10 B11 B12 146.6(3)
B6 B10 B11 B8 110.6(3)
B6 B10 B5 C1 -48.2(2)
B6 B10 B5 B4 -109.9(3)
B6 B10 B5 B9 -146.7(3)
B6 B10 B9 B12 -106.0(3)
B6 B10 B9 B7 -69.2(3)
B6 B10 B9 B5 31.7(3)
B6 B10 B9 B4 -5.6(4)
B6 C1 C2 C3 114.5(3)
B6 C1 C2 B8 -108.7(3)
B6 C1 C2 B11 -41.0(2)
B6 C1 C2 B3 -147.6(2)
B6 C1 B5 B10 45.8(2)
B6 C1 B5 B4 148.5(3)
B6 C1 B5 B9 108.0(3)
B6 C1 B3 C2 35.2(3)
B6 C1 B3 B8 -0.8(4)
B6 C1 B3 B7 -63.3(4)
B6 C1 B3 B4 -105.3(3)
B6 C1 B4 B7 71.9(3)
B6 C1 B4 B5 -30.9(3)
B6 C1 B4 B3 112.5(3)
B6 C1 B4 B9 9.6(4)
B6 C2 B8 B12 -6.3(4)
B6 C2 B8 B7 -69.7(3)
B6 C2 B8 B11 32.8(3)
B6 C2 B8 B3 -108.6(3)
B6 C2 B11 B10 -44.6(2)
B6 C2 B11 B12 -107.5(3)
B6 C2 B11 B8 -145.9(3)
B6 C2 B3 C1 -32.6(2)
B6 C2 B3 B8 105.2(3)
B6 C2 B3 B7 65.7(3)
B6 C2 B3 B4 1.8(3)
B6 B5 B4 C1 31.5(3)
B6 B5 B4 B7 -64.1(3)
B6 B5 B4 B3 -1.4(4)
B6 B5 B4 B9 -101.7(3)
B6 B5 B9 B10 -30.8(2)
B6 B5 B9 B12 6.8(3)
B6 B5 B9 B7 70.3(3)
B6 B5 B9 B4 107.8(3)
C5 N2 C7 Ir1 178.1(3)
C5 N2 C7 N1 -0.1(3)
C5 N2 C4 C3 -76.5(4)
B10 B6 C1 C2 92.4(2)
B10 B6 C1 B5 -43.6(2)
B10 B6 C1 B3 58.4(3)
B10 B6 C1 B4 -12.1(3)
B10 B6 B11 C2 -128.9(3)
B10 B6 B11 B12 -31.0(2)
B10 B6 B11 B8 -96.3(3)
B10 B6 B5 C1 126.6(3)
B10 B6 B5 B4 96.7(3)
B10 B6 B5 B9 30.9(2)
B10 B12 B8 C2 1.6(4)
B10 B12 B8 B7 101.5(3)
B10 B12 B8 B11 -35.9(3)
B10 B12 B8 B3 64.4(3)
B10 B12 B7 B8 -100.5(3)
B10 B12 B7 B3 -63.2(3)
B10 B12 B7 B4 -0.7(4)
B10 B12 B7 B9 36.8(3)
B10 B12 B11 B6 30.9(2)
B10 B12 B11 C2 100.9(3)
B10 B12 B11 B8 139.4(3)
B10 B12 B9 B7 -139.0(3)
B10 B12 B9 B5 -37.4(2)
B10 B12 B9 B4 -101.2(3)
B10 B5 B4 C1 96.1(3)
B10 B5 B4 B7 0.4(3)
B10 B5 B4 B3 63.2(3)
B10 B5 B4 B9 -37.1(3)
B10 B5 B9 B12 37.6(2)
B10 B5 B9 B7 101.1(3)
B10 B5 B9 B4 138.6(3)
C1 B6 B10 B12 -56.6(3)
C1 B6 B10 B11 -88.6(2)
C1 B6 B10 B5 41.2(2)
C1 B6 B10 B9 9.9(3)
C1 B6 B11 B10 96.3(2)
C1 B6 B11 C2 -32.6(2)
C1 B6 B11 B12 65.3(3)
C1 B6 B11 B8 0.0(3)
C1 B6 B5 B10 -126.6(3)
C1 B6 B5 B4 -29.9(2)
C1 B6 B5 B9 -95.7(3)
C1 C2 B8 B12 63.0(3)
C1 C2 B8 B7 -0.4(3)
C1 C2 B8 B11 102.1(3)
C1 C2 B8 B3 -39.3(2)
C1 C2 B11 B6 42.1(2)
C1 C2 B11 B10 -2.5(3)
C1 C2 B11 B12 -65.4(3)
C1 C2 B11 B8 -103.7(3)
C1 C2 B3 B8 137.8(3)
C1 C2 B3 B7 98.3(3)
C1 C2 B3 B4 34.4(2)
C1 B5 B4 B7 -95.6(3)
C1 B5 B4 B3 -32.8(3)
C1 B5 B4 B9 -133.2(3)
C1 B5 B9 B10 -98.3(3)
C1 B5 B9 B12 -60.7(3)
C1 B5 B9 B7 2.8(4)
C1 B5 B9 B4 40.3(3)
C1 B3 B4 B7 132.8(3)
C1 B3 B4 B5 32.1(2)
C1 B3 B4 B9 95.5(3)
C1 B4 B9 B10 -2.4(4)
C1 B4 B9 B12 61.0(3)
C1 B4 B9 B7 98.9(3)
C1 B4 B9 B5 -39.3(3)
C2 B6 B10 B12 -6.7(3)
C2 B6 B10 B11 -38.7(2)
C2 B6 B10 B5 91.2(2)
C2 B6 B10 B9 59.8(3)
C2 B6 C1 B5 -136.1(3)
C2 B6 C1 B3 -34.0(3)
C2 B6 C1 B4 -104.6(3)
C2 B6 B11 B10 128.9(3)
C2 B6 B11 B12 97.9(3)
C2 B6 B11 B8 32.7(3)
C2 B6 B5 B10 -94.6(2)
C2 B6 B5 C1 32.0(2)
C2 B6 B5 B4 2.1(3)
C2 B6 B5 B9 -63.7(3)
C2 C1 B5 B6 -44.1(3)
C2 C1 B5 B10 1.7(3)
C2 C1 B5 B4 104.4(3)
C2 C1 B5 B9 63.9(3)
C2 C1 B3 B8 -36.0(2)
C2 C1 B3 B7 -98.6(3)
C2 C1 B3 B4 -140.6(3)
C2 C1 B4 B7 -2.8(3)
C2 C1 B4 B5 -105.6(3)
C2 C1 B4 B3 37.8(3)
C2 C1 B4 B9 -65.1(3)
C2 B8 B7 B12 99.0(3)
C2 B8 B7 B3 -39.3(2)
C2 B8 B7 B4 -1.3(3)
C2 B8 B7 B9 61.3(3)
C2 B8 B11 B6 -35.0(3)
C2 B8 B11 B10 -99.5(3)
C2 B8 B11 B12 -135.8(3)
C2 B8 B3 C1 34.1(2)
C2 B8 B3 B7 135.3(3)
C2 B8 B3 B4 95.8(3)
C2 B3 B4 C1 -32.3(2)
C2 B3 B4 B7 100.5(3)
C2 B3 B4 B5 -0.3(3)
C2 B3 B4 B9 63.2(3)
B12 B10 B11 B6 -146.6(3)
B12 B10 B11 C2 -98.5(3)
B12 B10 B11 B8 -35.9(2)
B12 B10 B5 B6 109.0(3)
B12 B10 B5 C1 60.8(3)
B12 B10 B5 B4 -0.9(3)
B12 B10 B5 B9 -37.7(2)
B12 B10 B9 B7 36.8(2)
B12 B10 B9 B5 137.8(3)
B12 B10 B9 B4 100.5(3)
B12 B8 B7 B3 -138.3(3)
B12 B8 B7 B4 -100.3(3)
B12 B8 B7 B9 -37.7(3)
B12 B8 B11 B6 100.9(3)
B12 B8 B11 B10 36.4(3)
B12 B8 B11 C2 135.8(3)
B12 B8 B3 C1 -63.5(3)
B12 B8 B3 C2 -97.6(3)
B12 B8 B3 B7 37.7(3)
B12 B8 B3 B4 -1.7(4)
B12 B7 B3 C1 58.8(3)
B12 B7 B3 C2 1.7(4)
B12 B7 B3 B8 -37.0(3)
B12 B7 B3 B4 99.8(3)
B12 B7 B4 C1 -60.0(3)
B12 B7 B4 B5 0.2(4)
B12 B7 B4 B3 -100.8(3)
B12 B7 B4 B9 37.6(3)
B12 B7 B9 B10 -36.8(2)
B12 B7 B9 B5 -100.0(3)
B12 B7 B9 B4 -137.6(3)
C17 C12 C16 Ir1 -127.0(3)
C17 C12 C16 C15 170.0(3)
C17 C12 C16 C21 -0.2(5)
B8 C2 B11 B6 145.9(3)
B8 C2 B11 B10 101.2(3)
B8 C2 B11 B12 38.3(3)
B8 C2 B3 C1 -137.8(3)
B8 C2 B3 B7 -39.6(3)
B8 C2 B3 B4 -103.5(3)
B8 B12 B7 B3 37.3(3)
B8 B12 B7 B4 99.8(3)
B8 B12 B7 B9 137.3(3)
B8 B12 B11 B6 -108.6(3)
B8 B12 B11 B10 -139.4(3)
B8 B12 B11 C2 -38.5(3)
B8 B12 B9 B10 101.1(3)
B8 B12 B9 B7 -37.9(3)
B8 B12 B9 B5 63.7(3)
B8 B12 B9 B4 0.0(4)
B8 B7 B3 C1 95.7(3)
B8 B7 B3 C2 38.7(2)
B8 B7 B3 B4 136.8(3)
B8 B7 B4 C1 2.4(3)
B8 B7 B4 B5 62.6(3)
B8 B7 B4 B3 -38.4(3)
B8 B7 B4 B9 99.9(3)
B8 B7 B9 B10 0.8(4)
B8 B7 B9 B12 37.6(3)
B8 B7 B9 B5 -62.4(3)
B8 B7 B9 B4 -100.0(3)
B8 B3 B4 C1 -93.8(3)
B8 B3 B4 B7 39.0(3)
B8 B3 B4 B5 -61.7(3)
B8 B3 B4 B9 1.7(4)
C6 N1 C7 Ir1 -178.9(2)
C6 N1 C7 N2 -0.5(3)
C6 N1 C8 C11 157.1(3)
C6 N1 C8 C9 37.0(5)
C6 N1 C8 C10 -83.2(4)
B7 B12 B8 C2 -99.9(3)
B7 B12 B8 B11 -137.4(3)
B7 B12 B8 B3 -37.0(3)
B7 B12 B11 B6 -70.7(3)
B7 B12 B11 B10 -101.6(3)
B7 B12 B11 C2 -0.6(3)
B7 B12 B11 B8 37.9(3)
B7 B12 B9 B10 139.0(3)
B7 B12 B9 B5 101.6(3)
B7 B12 B9 B4 37.9(3)
B7 B8 B11 B6 62.2(3)
B7 B8 B11 B10 -2.3(3)
B7 B8 B11 C2 97.2(3)
B7 B8 B11 B12 -38.6(3)
B7 B8 B3 C1 -101.2(3)
B7 B8 B3 C2 -135.3(3)
B7 B8 B3 B4 -39.4(3)
B7 B3 B4 C1 -132.8(3)
B7 B3 B4 B5 -100.8(3)
B7 B3 B4 B9 -37.3(3)
B7 B4 B9 B10 -101.3(3)
B7 B4 B9 B12 -37.9(3)
B7 B4 B9 B5 -138.2(3)
B11 B6 B10 B12 32.0(3)
B11 B6 B10 B5 129.8(3)
B11 B6 B10 B9 98.5(3)
B11 B6 C1 C2 34.5(2)
B11 B6 C1 B5 -101.6(3)
B11 B6 C1 B3 0.5(3)
B11 B6 C1 B4 -70.1(3)
B11 B6 B5 B10 -41.5(2)
B11 B6 B5 C1 85.1(2)
B11 B6 B5 B4 55.2(3)
B11 B6 B5 B9 -10.6(3)
B11 B10 B12 B8 36.4(3)
B11 B10 B12 B7 99.7(3)
B11 B10 B12 B9 136.6(3)
B11 B10 B5 B6 45.1(2)
B11 B10 B5 C1 -3.1(3)
B11 B10 B5 B4 -64.8(3)
B11 B10 B5 B9 -101.7(3)
B11 B10 B9 B12 -39.1(2)
B11 B10 B9 B7 -2.2(3)
B11 B10 B9 B5 98.7(3)
B11 B10 B9 B4 61.4(3)
B11 C2 B8 B12 -39.0(3)
B11 C2 B8 B7 -102.5(3)
B11 C2 B8 B3 -141.4(3)
B11 C2 B3 C1 -100.6(3)
B11 C2 B3 B8 37.3(3)
B11 C2 B3 B7 -2.3(4)
B11 C2 B3 B4 -66.2(3)
B11 B12 B8 C2 37.5(2)
B11 B12 B8 B7 137.4(3)
B11 B12 B8 B3 100.4(3)
B11 B12 B7 B8 -38.1(3)
B11 B12 B7 B3 -0.7(4)
B11 B12 B7 B4 61.7(3)
B11 B12 B7 B9 99.3(3)
B11 B12 B9 B10 37.9(2)
B11 B12 B9 B7 -101.1(3)
B11 B12 B9 B5 0.5(3)
B11 B12 B9 B4 -63.3(3)
B11 B8 B7 B12 38.6(3)
B11 B8 B7 B3 -99.7(3)
B11 B8 B7 B4 -61.7(3)
B11 B8 B7 B9 0.9(4)
B11 B8 B3 C1 0.7(3)
B11 B8 B3 C2 -33.5(2)
B11 B8 B3 B7 101.8(3)
B11 B8 B3 B4 62.4(3)
B5 B6 B10 B12 -97.8(3)
B5 B6 B10 B11 -129.8(3)
B5 B6 B10 B9 -31.3(3)
B5 B6 C1 C2 136.1(3)
B5 B6 C1 B3 102.1(3)
B5 B6 C1 B4 31.5(3)
B5 B6 B11 B10 41.9(2)
B5 B6 B11 C2 -87.1(2)
B5 B6 B11 B12 10.9(3)
B5 B6 B11 B8 -54.4(3)
B5 B10 B12 B8 -62.4(3)
B5 B10 B12 B7 1.0(3)
B5 B10 B12 B11 -98.8(3)
B5 B10 B12 B9 37.9(2)
B5 B10 B11 B6 -44.6(2)
B5 B10 B11 C2 3.5(3)
B5 B10 B11 B12 102.0(3)
B5 B10 B11 B8 66.1(3)
B5 B10 B9 B12 -137.8(3)
B5 B10 B9 B7 -100.9(3)
B5 B10 B9 B4 -37.3(3)
B5 C1 C2 C3 155.9(3)
B5 C1 C2 B6 41.4(2)
B5 C1 C2 B8 -67.2(3)
B5 C1 C2 B11 0.5(4)
B5 C1 C2 B3 -106.1(3)
B5 C1 B3 C2 105.0(3)
B5 C1 B3 B8 69.0(3)
B5 C1 B3 B7 6.4(4)
B5 C1 B3 B4 -35.6(3)
B5 C1 B4 B7 102.8(3)
B5 C1 B4 B3 143.4(3)
B5 C1 B4 B9 40.5(3)
B5 B4 B9 B10 36.9(3)
B5 B4 B9 B12 100.3(3)
B5 B4 B9 B7 138.2(3)
B3 C1 C2 C3 -98.0(3)
B3 C1 C2 B6 147.6(2)
B3 C1 C2 B8 38.9(2)
B3 C1 C2 B11 106.6(3)
B3 C1 B5 B6 -113.7(3)
B3 C1 B5 B10 -68.0(3)
B3 C1 B5 B4 34.7(3)
B3 C1 B5 B9 -5.8(4)
B3 C1 B4 B7 -40.6(2)
B3 C1 B4 B5 -143.4(3)
B3 C1 B4 B9 -102.9(3)
B3 C2 B8 B12 102.3(3)
B3 C2 B8 B7 38.9(2)
B3 C2 B8 B11 141.4(3)
B3 C2 B11 B6 109.3(3)
B3 C2 B11 B10 64.7(3)
B3 C2 B11 B12 1.8(4)
B3 C2 B11 B8 -36.5(3)
B3 B8 B7 B12 138.3(3)
B3 B8 B7 B4 38.0(3)
B3 B8 B7 B9 100.6(3)
B3 B8 B11 B6 -0.5(4)
B3 B8 B11 B10 -65.0(3)
B3 B8 B11 C2 34.5(3)
B3 B8 B11 B12 -101.3(3)
B3 B7 B4 C1 40.8(2)
B3 B7 B4 B5 101.0(3)
B3 B7 B4 B9 138.3(3)
B3 B7 B9 B10 64.1(3)
B3 B7 B9 B12 100.8(3)
B3 B7 B9 B5 0.9(4)
B3 B7 B9 B4 -36.7(3)
B3 B4 B9 B10 -64.4(3)
B3 B4 B9 B12 -1.1(4)
B3 B4 B9 B7 36.9(3)
B3 B4 B9 B5 -101.4(3)
B4 C1 C2 C3 -134.8(3)
B4 C1 C2 B6 110.7(3)
B4 C1 C2 B8 2.1(3)
B4 C1 C2 B11 69.8(3)
B4 C1 C2 B3 -36.9(2)
B4 C1 B5 B6 -148.5(3)
B4 C1 B5 B10 -102.7(3)
B4 C1 B5 B9 -40.5(3)
B4 C1 B3 C2 140.6(3)
B4 C1 B3 B8 104.6(3)
B4 C1 B3 B7 42.0(3)
B4 B7 B3 C1 -41.0(3)
B4 B7 B3 C2 -98.0(3)
B4 B7 B3 B8 -136.8(3)
B4 B7 B9 B10 100.8(3)
B4 B7 B9 B12 137.6(3)
B4 B7 B9 B5 37.6(3)
B4 B5 B9 B10 -138.6(3)
B4 B5 B9 B12 -101.0(3)
B4 B5 B9 B7 -37.5(3)
B9 B10 B12 B8 -100.2(3)
B9 B10 B12 B7 -36.9(3)
B9 B10 B12 B11 -136.6(3)
B9 B10 B11 B6 -107.9(3)
B9 B10 B11 C2 -59.8(3)
B9 B10 B11 B12 38.7(2)
B9 B10 B11 B8 2.8(3)
B9 B10 B5 B6 146.7(3)
B9 B10 B5 C1 98.6(3)
B9 B10 B5 B4 36.9(2)
B9 B12 B8 C2 -61.8(3)
B9 B12 B8 B7 38.1(3)
B9 B12 B8 B11 -99.3(3)
B9 B12 B8 B3 1.1(4)
B9 B12 B7 B8 -137.3(3)
B9 B12 B7 B3 -100.0(3)
B9 B12 B7 B4 -37.5(3)
B9 B12 B11 B6 -7.5(3)
B9 B12 B11 B10 -38.3(2)
B9 B12 B11 C2 62.6(3)
B9 B12 B11 B8 101.1(3)
B9 B7 B3 C1 -4.1(4)
B9 B7 B3 C2 -61.2(3)
B9 B7 B3 B8 -99.9(3)
B9 B7 B3 B4 36.9(3)
B9 B7 B4 C1 -97.6(3)
B9 B7 B4 B5 -37.4(3)
B9 B7 B4 B3 -138.3(3)
B9 B5 B4 C1 133.2(3)
B9 B5 B4 B7 37.5(3)
B9 B5 B4 B3 100.3(3)
